data_4312203
loop_
_publ_author_name
'Szeman Ng'
'Joseph W. Ziller'
'Patrick J. Farmer'

_publ_section_title
;
 Multiple Pathways for the Oxygenation of a Ruthenium(II) Dithiocarbamate
 Complex: S-Oxygenation and S-Extrusion
;
_journal_name_full 'Inorganic Chemistry'
_journal_page_first 8301
_journal_page_last 8309
_journal_paper_doi 10.1021/ic048661a
_journal_volume 43
_journal_year 2004
_chemical_formula_sum 'C23 H22 F6 N5 O2 P Ru S2'
_chemical_formula_weight 710.62
_chemical_name_systematic
; 
 ? 
;
_space_group_IT_number 2
_symmetry_cell_setting triclinic
_symmetry_space_group_name_Hall '-P 1'
_symmetry_space_group_name_H-M 'P -1'
_atom_sites_solution_hydrogens geom
_atom_sites_solution_primary direct
_atom_sites_solution_secondary difmap
_audit_creation_method SHELXTL
_cell_angle_alpha 71.5570(10)
_cell_angle_beta 87.0230(10)
_cell_angle_gamma 68.8320(10)
_cell_formula_units_Z 2
_cell_length_a 9.9237(5)
_cell_length_b 13.1423(7)
_cell_length_c 14.0897(8)
_cell_measurement_temperature 173(2)
_cell_volume 1621.54(15)
_computing_cell_refinement 'Bruker SMART/SAINT'
_computing_data_collection 'Bruker SMART'
_computing_data_reduction 'Bruker SHELXTL'
_computing_molecular_graphics 'Bruker SHELXTL'
_computing_publication_material 'Bruker SHELXTL'
_computing_structure_refinement 'Bruker SHELXTL'
_computing_structure_solution 'Bruker SHELXTL'
_diffrn_ambient_temperature 173(2)
_diffrn_measured_fraction_theta_full 0.998
_diffrn_measured_fraction_theta_max 0.998
_diffrn_measurement_device_type 'CCD area detector'
_diffrn_measurement_method 'omega scans'
_diffrn_radiation_monochromator graphite
_diffrn_radiation_source 'sealed tube'
_diffrn_radiation_type MoK\a
_diffrn_radiation_wavelength 0.71073
_diffrn_reflns_av_R_equivalents 0.0421
_diffrn_reflns_av_sigmaI/netI 0.0488
_diffrn_reflns_limit_h_max 11
_diffrn_reflns_limit_h_min -11
_diffrn_reflns_limit_k_max 15
_diffrn_reflns_limit_k_min -15
_diffrn_reflns_limit_l_max 16
_diffrn_reflns_limit_l_min -16
_diffrn_reflns_number 13998
_diffrn_reflns_theta_full 24.71
_diffrn_reflns_theta_max 24.71
_diffrn_reflns_theta_min 1.92
_diffrn_standards_decay_% '< 1.0'
_diffrn_standards_interval_count 'initial 50 frames recollected'
_diffrn_standards_number '50 frames'
_exptl_absorpt_coefficient_mu 0.723
_exptl_absorpt_correction_T_max 0.9055
_exptl_absorpt_correction_T_min 0.8688
_exptl_absorpt_correction_type numerical
_exptl_absorpt_process_details 'Bruker SADABS'
_exptl_crystal_colour orange
_exptl_crystal_density_diffrn 1.455
_exptl_crystal_density_meas ?
_exptl_crystal_density_method 'not measured'
_exptl_crystal_description irregular
_exptl_crystal_F_000 712
_exptl_crystal_size_max 0.20
_exptl_crystal_size_mid 0.16
_exptl_crystal_size_min 0.14
_refine_diff_density_max 2.931
_refine_diff_density_min -0.880
_refine_diff_density_rms 0.172
_refine_ls_extinction_coef 0.0050(12)
_refine_ls_extinction_expression Fc^*^=kFc[1+0.001xFc^2^\l^3^/sin(2\q)]^-1/4^
_refine_ls_extinction_method SHELXTL
_refine_ls_goodness_of_fit_ref 1.173
_refine_ls_hydrogen_treatment constr
_refine_ls_matrix_type full
_refine_ls_number_parameters 362
_refine_ls_number_reflns 5530
_refine_ls_number_restraints 0
_refine_ls_restrained_S_all 1.173
_refine_ls_R_factor_all 0.0807
_refine_ls_R_factor_gt 0.0612
_refine_ls_shift/su_max 0.000
_refine_ls_shift/su_mean 0.000
_refine_ls_structure_factor_coef Fsqd
_refine_ls_weighting_details 'calc w=1/[\s^2^(Fo^2^)+(0.1077P)^2^+4.7627P] where P=(Fo^2^+2Fc^2^)/3'
_refine_ls_weighting_scheme calc
_refine_ls_wR_factor_gt 0.1863
_refine_ls_wR_factor_ref 0.2028
_reflns_number_gt 4385
_reflns_number_total 5530
_reflns_threshold_expression >2sigma(I)
_cod_data_source_file ic048661asi20040923_114354.cif
_cod_data_source_block pjf15
_cod_depositor_comments
;
The following automatic conversions were performed:
'_symmetry_cell_setting' value 'Triclinic' changed to 'triclinic'
according to '/home/saulius/struct/CIF-dictionaries/cif_core.dic'
dictionary named 'cif_core.dic' version 2.4.1 from 2010-06-29.

Automatic conversion script
Id: cif_fix_enum 1527 2010-12-29 10:47:43Z saulius 

The following automatic conversions were performed:

'_exptl_crystal_density_meas' value 'none' was changed to '?' - the
value is perceived as not measured.

Automatic conversion script
Id: cif_fix_values 3008 2015-01-20 13:52:24Z robertas 
;
_cod_database_code 4312203

loop_
_symmetry_equiv_pos_as_xyz
'x, y, z'
'-x, -y, -z'

loop_
_atom_site_label
_atom_site_type_symbol
_atom_site_fract_x
_atom_site_fract_y
_atom_site_fract_z
_atom_site_U_iso_or_equiv
_atom_site_adp_type
_atom_site_occupancy
_atom_site_symmetry_multiplicity
_atom_site_calc_flag
_atom_site_refinement_flags
_atom_site_disorder_assembly
_atom_site_disorder_group
Ru1 Ru 0.09030(6) 0.26106(5) 0.28891(4) 0.0302(2) Uani 1 1 d . . .
S1 S 0.19569(18) 0.23552(14) 0.43649(13) 0.0329(4) Uani 1 1 d . . .
S2 S 0.0291(2) 0.45033(15) 0.30126(13) 0.0370(4) Uani 1 1 d . . .
N1 N -0.0793(6) 0.2218(5) 0.3620(4) 0.0331(13) Uani 1 1 d . . .
N2 N 0.1433(6) 0.0925(5) 0.2907(4) 0.0356(13) Uani 1 1 d . . .
N3 N -0.0116(6) 0.3198(5) 0.1443(4) 0.0344(13) Uani 1 1 d . . .
N4 N 0.2579(6) 0.2817(5) 0.1982(5) 0.0373(14) Uani 1 1 d . . .
N5 N 0.1911(6) 0.4470(5) 0.4506(4) 0.0378(14) Uani 1 1 d . . .
O1 O 0.3539(5) 0.1826(5) 0.4564(4) 0.0466(13) Uani 1 1 d . . .
O2 O 0.1185(5) 0.2075(4) 0.5273(4) 0.0392(11) Uani 1 1 d . . .
C1 C -0.1882(7) 0.2909(6) 0.4012(5) 0.0384(16) Uani 1 1 d . . .
H1A H -0.1892 0.3649 0.3964 0.046 Uiso 1 1 calc R . .
C2 C -0.2980(8) 0.2564(7) 0.4479(6) 0.0477(19) Uani 1 1 d . . .
H2A H -0.3725 0.3062 0.4752 0.057 Uiso 1 1 calc R . .
C3 C -0.2988(8) 0.1503(7) 0.4548(6) 0.048(2) Uani 1 1 d . . .
H3A H -0.3738 0.1262 0.4867 0.057 Uiso 1 1 calc R . .
C4 C -0.1904(7) 0.0789(7) 0.4152(5) 0.0394(17) Uani 1 1 d . . .
H4A H -0.1901 0.0053 0.4190 0.047 Uiso 1 1 calc R . .
C5 C -0.0801(7) 0.1162(6) 0.3691(5) 0.0328(15) Uani 1 1 d . . .
C6 C 0.0423(7) 0.0442(6) 0.3280(5) 0.0341(15) Uani 1 1 d . . .
C7 C 0.0594(9) -0.0638(7) 0.3269(6) 0.0452(18) Uani 1 1 d . . .
H7A H -0.0117 -0.0959 0.3530 0.054 Uiso 1 1 calc R . .
C8 C 0.1792(10) -0.1254(7) 0.2881(7) 0.059(2) Uani 1 1 d . . .
H8A H 0.1907 -0.1995 0.2859 0.070 Uiso 1 1 calc R . .
C9 C 0.2817(10) -0.0785(7) 0.2526(7) 0.062(3) Uani 1 1 d . . .
H9A H 0.3658 -0.1199 0.2260 0.074 Uiso 1 1 calc R . .
C10 C 0.2610(9) 0.0300(7) 0.2560(6) 0.048(2) Uani 1 1 d . . .
H10A H 0.3337 0.0614 0.2328 0.058 Uiso 1 1 calc R . .
C11 C -0.1541(8) 0.3519(6) 0.1237(6) 0.0396(17) Uani 1 1 d . . .
H11A H -0.2153 0.3458 0.1777 0.047 Uiso 1 1 calc R . .
C12 C -0.2150(9) 0.3936(7) 0.0270(6) 0.0492(19) Uani 1 1 d . . .
H12A H -0.3166 0.4167 0.0145 0.059 Uiso 1 1 calc R . .
C13 C -0.1250(10) 0.4013(7) -0.0529(6) 0.052(2) Uani 1 1 d . . .
H13A H -0.1633 0.4275 -0.1203 0.062 Uiso 1 1 calc R . .
C14 C 0.0236(10) 0.3694(7) -0.0302(6) 0.050(2) Uani 1 1 d . . .
H14A H 0.0873 0.3751 -0.0826 0.060 Uiso 1 1 calc R . .
C15 C 0.0761(8) 0.3301(6) 0.0674(5) 0.0380(16) Uani 1 1 d . . .
C16 C 0.2283(8) 0.3030(6) 0.0977(6) 0.0398(17) Uani 1 1 d . . .
C17 C 0.3361(10) 0.3009(7) 0.0310(7) 0.053(2) Uani 1 1 d . . .
H17A H 0.3144 0.3161 -0.0381 0.064 Uiso 1 1 calc R . .
C18 C 0.4788(9) 0.2757(8) 0.0668(7) 0.055(2) Uani 1 1 d . . .
H18A H 0.5558 0.2691 0.0234 0.067 Uiso 1 1 calc R . .
C19 C 0.5021(9) 0.2615(8) 0.1635(6) 0.054(2) Uani 1 1 d . . .
H19A H 0.5963 0.2484 0.1882 0.065 Uiso 1 1 calc R . .
C20 C 0.3924(8) 0.2654(7) 0.2286(6) 0.0466(19) Uani 1 1 d . . .
H20A H 0.4127 0.2562 0.2966 0.056 Uiso 1 1 calc R . .
C21 C 0.1471(7) 0.3938(6) 0.4040(5) 0.0342(15) Uani 1 1 d . . .
C22 C 0.1427(10) 0.5744(7) 0.4149(6) 0.051(2) Uani 1 1 d . . .
H22A H 0.0786 0.6054 0.3538 0.077 Uiso 1 1 calc R . .
H22B H 0.2272 0.5972 0.4006 0.077 Uiso 1 1 calc R . .
H22C H 0.0902 0.6046 0.4669 0.077 Uiso 1 1 calc R . .
C23 C 0.2881(9) 0.3882(8) 0.5427(7) 0.056(2) Uani 1 1 d . . .
H23A H 0.3130 0.3049 0.5606 0.084 Uiso 1 1 calc R . .
H23B H 0.2393 0.4148 0.5974 0.084 Uiso 1 1 calc R . .
H23C H 0.3767 0.4058 0.5313 0.084 Uiso 1 1 calc R . .
P1 P 0.4725(2) -0.41615(19) 0.23436(15) 0.0436(5) Uani 1 1 d . . .
F1 F 0.6421(6) -0.4704(6) 0.2596(5) 0.0831(18) Uani 1 1 d . . .
F2 F 0.3022(5) -0.3597(5) 0.2089(4) 0.0701(15) Uani 1 1 d . . .
F3 F 0.4538(7) -0.5314(5) 0.3013(5) 0.0862(18) Uani 1 1 d . . .
F4 F 0.4864(7) -0.2977(5) 0.1667(4) 0.0742(16) Uani 1 1 d . . .
F5 F 0.4498(5) -0.3713(5) 0.3293(4) 0.0678(15) Uani 1 1 d . . .
F6 F 0.4937(6) -0.4594(4) 0.1388(4) 0.0593(13) Uani 1 1 d . . .

loop_
_atom_site_aniso_label
_atom_site_aniso_U_11
_atom_site_aniso_U_22
_atom_site_aniso_U_33
_atom_site_aniso_U_23
_atom_site_aniso_U_13
_atom_site_aniso_U_12
Ru1 0.0321(3) 0.0339(3) 0.0318(4) -0.0122(2) 0.0127(2) -0.0201(2)
S1 0.0309(9) 0.0355(9) 0.0348(9) -0.0107(7) 0.0099(7) -0.0165(7)
S2 0.0436(10) 0.0353(9) 0.0356(10) -0.0106(7) 0.0083(7) -0.0197(8)
N1 0.032(3) 0.039(3) 0.031(3) -0.010(2) 0.006(2) -0.016(3)
N2 0.041(3) 0.039(3) 0.036(3) -0.015(3) 0.017(3) -0.024(3)
N3 0.040(3) 0.038(3) 0.033(3) -0.010(3) 0.009(2) -0.025(3)
N4 0.041(3) 0.039(3) 0.043(4) -0.016(3) 0.015(3) -0.025(3)
N5 0.040(3) 0.048(4) 0.038(3) -0.021(3) 0.015(3) -0.025(3)
O1 0.030(3) 0.054(3) 0.054(3) -0.018(3) 0.009(2) -0.015(2)
O2 0.039(3) 0.046(3) 0.033(3) -0.006(2) 0.011(2) -0.023(2)
C1 0.036(4) 0.039(4) 0.041(4) -0.013(3) 0.010(3) -0.014(3)
C2 0.032(4) 0.051(5) 0.054(5) -0.012(4) 0.018(3) -0.013(3)
C3 0.030(4) 0.052(5) 0.051(5) 0.001(4) 0.010(3) -0.019(3)
C4 0.030(4) 0.047(4) 0.042(4) -0.006(3) 0.005(3) -0.022(3)
C5 0.033(4) 0.041(4) 0.029(4) -0.009(3) 0.005(3) -0.021(3)
C6 0.037(4) 0.040(4) 0.031(4) -0.010(3) 0.008(3) -0.021(3)
C7 0.053(5) 0.046(4) 0.048(5) -0.015(4) 0.015(4) -0.033(4)
C8 0.076(6) 0.043(5) 0.070(6) -0.028(4) 0.029(5) -0.032(4)
C9 0.064(6) 0.049(5) 0.078(7) -0.033(5) 0.042(5) -0.021(4)
C10 0.051(5) 0.044(4) 0.063(5) -0.026(4) 0.031(4) -0.028(4)
C11 0.044(4) 0.045(4) 0.036(4) -0.011(3) 0.009(3) -0.027(3)
C12 0.053(5) 0.053(5) 0.046(5) -0.013(4) 0.003(4) -0.027(4)
C13 0.067(6) 0.061(5) 0.033(4) -0.010(4) 0.006(4) -0.036(4)
C14 0.065(5) 0.052(5) 0.042(5) -0.016(4) 0.013(4) -0.033(4)
C15 0.048(4) 0.038(4) 0.035(4) -0.014(3) 0.011(3) -0.023(3)
C16 0.049(4) 0.039(4) 0.041(4) -0.015(3) 0.019(3) -0.028(3)
C17 0.065(5) 0.060(5) 0.049(5) -0.024(4) 0.029(4) -0.037(4)
C18 0.049(5) 0.074(6) 0.054(5) -0.023(5) 0.027(4) -0.036(4)
C19 0.044(5) 0.079(6) 0.052(5) -0.020(4) 0.017(4) -0.039(4)
C20 0.046(4) 0.070(5) 0.043(4) -0.024(4) 0.017(3) -0.040(4)
C21 0.035(4) 0.039(4) 0.035(4) -0.014(3) 0.020(3) -0.021(3)
C22 0.067(5) 0.052(5) 0.052(5) -0.025(4) 0.027(4) -0.036(4)
C23 0.040(4) 0.082(6) 0.060(6) -0.039(5) 0.003(4) -0.024(4)
P1 0.0366(10) 0.0544(12) 0.0391(11) -0.0170(9) 0.0062(8) -0.0145(9)
F1 0.043(3) 0.101(4) 0.107(5) -0.056(4) -0.005(3) -0.007(3)
F2 0.042(3) 0.105(4) 0.071(4) -0.050(3) 0.000(2) -0.016(3)
F3 0.116(5) 0.076(4) 0.069(4) -0.010(3) 0.019(3) -0.051(4)
F4 0.096(4) 0.064(3) 0.074(4) -0.031(3) 0.035(3) -0.037(3)
F5 0.057(3) 0.106(4) 0.047(3) -0.039(3) 0.006(2) -0.026(3)
F6 0.070(3) 0.060(3) 0.055(3) -0.032(2) 0.015(2) -0.021(2)

loop_
_atom_type_symbol
_atom_type_description
_atom_type_scat_dispersion_real
_atom_type_scat_dispersion_imag
_atom_type_scat_source
C C 0.0033 0.0016 'International Tables Vol C Tables 4.2.6.8 and 6.1.1.4'
H H 0.0000 0.0000 'International Tables Vol C Tables 4.2.6.8 and 6.1.1.4'
N N 0.0061 0.0033 'International Tables Vol C Tables 4.2.6.8 and 6.1.1.4'
O O 0.0106 0.0060 'International Tables Vol C Tables 4.2.6.8 and 6.1.1.4'
F F 0.0171 0.0103 'International Tables Vol C Tables 4.2.6.8 and 6.1.1.4'
P P 0.1023 0.0942 'International Tables Vol C Tables 4.2.6.8 and 6.1.1.4'
S S 0.1246 0.1234 'International Tables Vol C Tables 4.2.6.8 and 6.1.1.4'
Ru Ru -1.2594 0.8363 'International Tables Vol C Tables 4.2.6.8 and 6.1.1.4'

loop_
_geom_angle_atom_site_label_1
_geom_angle_atom_site_label_2
_geom_angle_atom_site_label_3
_geom_angle
_geom_angle_site_symmetry_1
_geom_angle_site_symmetry_3
_geom_angle_publ_flag
N1 Ru1 N2 78.8(2) . . ?
N1 Ru1 N4 168.8(2) . . ?
N2 Ru1 N4 92.3(2) . . ?
N1 Ru1 N3 94.9(2) . . ?
N2 Ru1 N3 89.5(2) . . ?
N4 Ru1 N3 78.2(2) . . ?
N1 Ru1 S1 90.13(16) . . ?
N2 Ru1 S1 101.82(17) . . ?
N4 Ru1 S1 98.36(17) . . ?
N3 Ru1 S1 168.37(16) . . ?
N1 Ru1 S2 98.65(16) . . ?
N2 Ru1 S2 175.39(16) . . ?
N4 Ru1 S2 90.65(16) . . ?
N3 Ru1 S2 94.60(16) . . ?
S1 Ru1 S2 74.24(6) . . ?
O1 S1 O2 112.4(3) . . ?
O1 S1 C21 106.8(3) . . ?
O2 S1 C21 102.9(3) . . ?
O1 S1 Ru1 121.0(2) . . ?
O2 S1 Ru1 117.8(2) . . ?
C21 S1 Ru1 90.4(2) . . ?
C21 S2 Ru1 89.6(2) . . ?
C1 N1 C5 118.3(6) . . ?
C1 N1 Ru1 126.5(5) . . ?
C5 N1 Ru1 115.2(4) . . ?
C10 N2 C6 118.0(6) . . ?
C10 N2 Ru1 126.7(5) . . ?
C6 N2 Ru1 115.3(4) . . ?
C11 N3 C15 119.1(6) . . ?
C11 N3 Ru1 125.1(5) . . ?
C15 N3 Ru1 115.7(5) . . ?
C20 N4 C16 118.0(6) . . ?
C20 N4 Ru1 127.0(5) . . ?
C16 N4 Ru1 114.6(5) . . ?
C21 N5 C23 123.4(7) . . ?
C21 N5 C22 121.0(7) . . ?
C23 N5 C22 115.5(6) . . ?
N1 C1 C2 121.8(7) . . ?
C3 C2 C1 119.8(7) . . ?
C2 C3 C4 119.7(7) . . ?
C3 C4 C5 119.0(7) . . ?
N1 C5 C4 121.4(6) . . ?
N1 C5 C6 115.9(6) . . ?
C4 C5 C6 122.7(6) . . ?
N2 C6 C7 121.1(6) . . ?
N2 C6 C5 114.5(6) . . ?
C7 C6 C5 124.4(6) . . ?
C6 C7 C8 120.0(7) . . ?
C9 C8 C7 119.1(8) . . ?
C8 C9 C10 119.0(7) . . ?
N2 C10 C9 122.7(7) . . ?
N3 C11 C12 122.3(7) . . ?
C11 C12 C13 119.0(8) . . ?
C12 C13 C14 118.0(8) . . ?
C15 C14 C13 119.8(7) . . ?
N3 C15 C14 121.8(7) . . ?
N3 C15 C16 114.8(6) . . ?
C14 C15 C16 123.4(7) . . ?
N4 C16 C17 121.0(7) . . ?
N4 C16 C15 115.6(6) . . ?
C17 C16 C15 123.3(7) . . ?
C16 C17 C18 119.4(8) . . ?
C19 C18 C17 118.0(7) . . ?
C18 C19 C20 121.5(8) . . ?
N4 C20 C19 121.8(7) . . ?
N5 C21 S2 128.5(6) . . ?
N5 C21 S1 127.4(6) . . ?
S2 C21 S1 104.1(4) . . ?
F3 P1 F1 91.7(4) . . ?
F3 P1 F2 89.1(4) . . ?
F1 P1 F2 179.1(3) . . ?
F3 P1 F6 90.5(3) . . ?
F1 P1 F6 89.9(3) . . ?
F2 P1 F6 90.6(3) . . ?
F3 P1 F4 178.3(4) . . ?
F1 P1 F4 89.9(4) . . ?
F2 P1 F4 89.3(3) . . ?
F6 P1 F4 89.9(3) . . ?
F3 P1 F5 89.9(3) . . ?
F1 P1 F5 90.7(3) . . ?
F2 P1 F5 88.8(3) . . ?
F6 P1 F5 179.3(3) . . ?
F4 P1 F5 89.7(3) . . ?

loop_
_geom_bond_atom_site_label_1
_geom_bond_atom_site_label_2
_geom_bond_distance
_geom_bond_site_symmetry_2
_geom_bond_publ_flag
Ru1 N1 2.067(5) . ?
Ru1 N2 2.076(6) . ?
Ru1 N4 2.088(6) . ?
Ru1 N3 2.104(6) . ?
Ru1 S1 2.2497(18) . ?
Ru1 S2 2.3996(18) . ?
S1 O1 1.470(5) . ?
S1 O2 1.471(5) . ?
S1 C21 1.862(7) . ?
S2 C21 1.698(8) . ?
N1 C1 1.357(9) . ?
N1 C5 1.362(9) . ?
N2 C10 1.334(9) . ?
N2 C6 1.370(8) . ?
N3 C11 1.341(9) . ?
N3 C15 1.358(9) . ?
N4 C20 1.343(9) . ?
N4 C16 1.379(10) . ?
N5 C21 1.286(9) . ?
N5 C23 1.471(10) . ?
N5 C22 1.482(10) . ?
C1 C2 1.386(10) . ?
C2 C3 1.370(11) . ?
C3 C4 1.374(11) . ?
C4 C5 1.406(9) . ?
C5 C6 1.467(10) . ?
C6 C7 1.371(10) . ?
C7 C8 1.373(11) . ?
C8 C9 1.366(12) . ?
C9 C10 1.382(11) . ?
C11 C12 1.378(11) . ?
C12 C13 1.401(11) . ?
C13 C14 1.403(12) . ?
C14 C15 1.363(11) . ?
C15 C16 1.475(11) . ?
C16 C17 1.386(10) . ?
C17 C18 1.413(12) . ?
C18 C19 1.337(12) . ?
C19 C20 1.384(10) . ?
P1 F3 1.581(6) . ?
P1 F1 1.582(5) . ?
P1 F2 1.589(5) . ?
P1 F6 1.597(5) . ?
P1 F4 1.598(6) . ?
P1 F5 1.600(5) . ?

loop_
_geom_torsion_atom_site_label_1
_geom_torsion_atom_site_label_2
_geom_torsion_atom_site_label_3
_geom_torsion_atom_site_label_4
_geom_torsion
_geom_torsion_site_symmetry_1
_geom_torsion_site_symmetry_2
_geom_torsion_site_symmetry_3
_geom_torsion_site_symmetry_4
_geom_torsion_publ_flag
N1 Ru1 S1 O1 142.8(3) . . . . ?
N2 Ru1 S1 O1 64.2(3) . . . . ?
N4 Ru1 S1 O1 -29.9(3) . . . . ?
N3 Ru1 S1 O1 -101.7(8) . . . . ?
S2 Ru1 S1 O1 -118.2(3) . . . . ?
N1 Ru1 S1 O2 -2.4(3) . . . . ?
N2 Ru1 S1 O2 -81.0(3) . . . . ?
N4 Ru1 S1 O2 -175.1(3) . . . . ?
N3 Ru1 S1 O2 113.2(8) . . . . ?
S2 Ru1 S1 O2 96.6(2) . . . . ?
N1 Ru1 S1 C21 -107.2(3) . . . . ?
N2 Ru1 S1 C21 174.2(2) . . . . ?
N4 Ru1 S1 C21 80.0(3) . . . . ?
N3 Ru1 S1 C21 8.3(8) . . . . ?
S2 Ru1 S1 C21 -8.3(2) . . . . ?
N1 Ru1 S2 C21 96.8(3) . . . . ?
N2 Ru1 S2 C21 40(2) . . . . ?
N4 Ru1 S2 C21 -89.4(3) . . . . ?
N3 Ru1 S2 C21 -167.6(3) . . . . ?
S1 Ru1 S2 C21 9.1(2) . . . . ?
N2 Ru1 N1 C1 176.9(6) . . . . ?
N4 Ru1 N1 C1 -145.4(11) . . . . ?
N3 Ru1 N1 C1 -94.6(6) . . . . ?
S1 Ru1 N1 C1 74.9(6) . . . . ?
S2 Ru1 N1 C1 0.8(6) . . . . ?
N2 Ru1 N1 C5 -4.2(5) . . . . ?
N4 Ru1 N1 C5 33.5(14) . . . . ?
N3 Ru1 N1 C5 84.3(5) . . . . ?
S1 Ru1 N1 C5 -106.2(5) . . . . ?
S2 Ru1 N1 C5 179.7(4) . . . . ?
N1 Ru1 N2 C10 -177.5(7) . . . . ?
N4 Ru1 N2 C10 9.3(7) . . . . ?
N3 Ru1 N2 C10 87.4(7) . . . . ?
S1 Ru1 N2 C10 -89.8(7) . . . . ?
S2 Ru1 N2 C10 -120.5(19) . . . . ?
N1 Ru1 N2 C6 5.3(5) . . . . ?
N4 Ru1 N2 C6 -167.9(5) . . . . ?
N3 Ru1 N2 C6 -89.8(5) . . . . ?
S1 Ru1 N2 C6 93.0(5) . . . . ?
S2 Ru1 N2 C6 62(2) . . . . ?
N1 Ru1 N3 C11 18.7(6) . . . . ?
N2 Ru1 N3 C11 97.4(6) . . . . ?
N4 Ru1 N3 C11 -170.1(6) . . . . ?
S1 Ru1 N3 C11 -96.4(9) . . . . ?
S2 Ru1 N3 C11 -80.4(5) . . . . ?
N1 Ru1 N3 C15 -164.7(5) . . . . ?
N2 Ru1 N3 C15 -85.9(5) . . . . ?
N4 Ru1 N3 C15 6.5(5) . . . . ?
S1 Ru1 N3 C15 80.3(10) . . . . ?
S2 Ru1 N3 C15 96.2(5) . . . . ?
N1 Ru1 N4 C20 -130.5(11) . . . . ?
N2 Ru1 N4 C20 -93.6(7) . . . . ?
N3 Ru1 N4 C20 177.4(7) . . . . ?
S1 Ru1 N4 C20 8.7(6) . . . . ?
S2 Ru1 N4 C20 82.8(6) . . . . ?
N1 Ru1 N4 C16 42.5(14) . . . . ?
N2 Ru1 N4 C16 79.3(5) . . . . ?
N3 Ru1 N4 C16 -9.6(5) . . . . ?
S1 Ru1 N4 C16 -178.4(5) . . . . ?
S2 Ru1 N4 C16 -104.2(5) . . . . ?
C5 N1 C1 C2 0.4(10) . . . . ?
Ru1 N1 C1 C2 179.3(6) . . . . ?
N1 C1 C2 C3 -0.5(12) . . . . ?
C1 C2 C3 C4 0.1(12) . . . . ?
C2 C3 C4 C5 0.5(11) . . . . ?
C1 N1 C5 C4 0.2(10) . . . . ?
Ru1 N1 C5 C4 -178.8(5) . . . . ?
C1 N1 C5 C6 -178.4(6) . . . . ?
Ru1 N1 C5 C6 2.6(7) . . . . ?
C3 C4 C5 N1 -0.6(10) . . . . ?
C3 C4 C5 C6 177.9(7) . . . . ?
C10 N2 C6 C7 -2.0(11) . . . . ?
Ru1 N2 C6 C7 175.4(6) . . . . ?
C10 N2 C6 C5 177.1(7) . . . . ?
Ru1 N2 C6 C5 -5.4(8) . . . . ?
N1 C5 C6 N2 1.9(9) . . . . ?
C4 C5 C6 N2 -176.7(6) . . . . ?
N1 C5 C6 C7 -179.0(7) . . . . ?
C4 C5 C6 C7 2.4(11) . . . . ?
N2 C6 C7 C8 0.1(12) . . . . ?
C5 C6 C7 C8 -179.0(8) . . . . ?
C6 C7 C8 C9 1.2(14) . . . . ?
C7 C8 C9 C10 -0.6(15) . . . . ?
C6 N2 C10 C9 2.8(12) . . . . ?
Ru1 N2 C10 C9 -174.4(7) . . . . ?
C8 C9 C10 N2 -1.5(15) . . . . ?
C15 N3 C11 C12 1.1(11) . . . . ?
Ru1 N3 C11 C12 177.6(6) . . . . ?
N3 C11 C12 C13 0.8(12) . . . . ?
C11 C12 C13 C14 -1.9(12) . . . . ?
C12 C13 C14 C15 1.3(12) . . . . ?
C11 N3 C15 C14 -1.8(10) . . . . ?
Ru1 N3 C15 C14 -178.7(6) . . . . ?
C11 N3 C15 C16 174.3(6) . . . . ?
Ru1 N3 C15 C16 -2.5(8) . . . . ?
C13 C14 C15 N3 0.6(12) . . . . ?
C13 C14 C15 C16 -175.2(7) . . . . ?
C20 N4 C16 C17 3.8(10) . . . . ?
Ru1 N4 C16 C17 -169.9(6) . . . . ?
C20 N4 C16 C15 -175.0(6) . . . . ?
Ru1 N4 C16 C15 11.4(8) . . . . ?
N3 C15 C16 N4 -5.9(9) . . . . ?
C14 C15 C16 N4 170.2(7) . . . . ?
N3 C15 C16 C17 175.4(7) . . . . ?
C14 C15 C16 C17 -8.5(12) . . . . ?
N4 C16 C17 C18 0.4(12) . . . . ?
C15 C16 C17 C18 179.0(7) . . . . ?
C16 C17 C18 C19 -3.8(13) . . . . ?
C17 C18 C19 C20 3.2(14) . . . . ?
C16 N4 C20 C19 -4.6(12) . . . . ?
Ru1 N4 C20 C19 168.2(6) . . . . ?
C18 C19 C20 N4 1.1(14) . . . . ?
C23 N5 C21 S2 176.5(5) . . . . ?
C22 N5 C21 S2 -1.9(9) . . . . ?
C23 N5 C21 S1 -1.8(10) . . . . ?
C22 N5 C21 S1 179.8(5) . . . . ?
Ru1 S2 C21 N5 170.5(6) . . . . ?
Ru1 S2 C21 S1 -10.9(3) . . . . ?
O1 S1 C21 N5 -47.0(7) . . . . ?
O2 S1 C21 N5 71.6(6) . . . . ?
Ru1 S1 C21 N5 -169.7(6) . . . . ?
O1 S1 C21 S2 134.4(3) . . . . ?
O2 S1 C21 S2 -107.1(3) . . . . ?
Ru1 S1 C21 S2 11.7(3) . . . . ?
